data_9012884
loop_
_publ_author_name
'Krainer, E.'
'Robitsch, J.'

_publ_section_title
;
 Nachweis einer neuen phase bei der funkenerosiven behandlung von kobalt
;
_journal_name_full 'Zeitschrift fur Metallkunde'
_journal_page_first 350
_journal_page_last 354
_journal_volume 61
_journal_year 1970
_chemical_compound_source Synthetic
_chemical_formula_sum Co
_chemical_name_mineral Cobalt
_space_group_IT_number 186
_symmetry_space_group_name_Hall 'P 6c -2c'
_symmetry_space_group_name_H-M 'P 63 m c'
_cell_angle_alpha 90
_cell_angle_beta 90
_cell_angle_gamma 120
_cell_length_a 8.288
_cell_length_b 8.288
_cell_length_c 10.542
_cell_formula_units_Z 46
_cell_volume 627.124
_database_code_amcsd 0015831
_exptl_crystal_density_diffrn 7.178
_cod_database_code 9012884

loop_
_space_group_symop_operation_xyz
x,y,z
-x,-x+y,1/2+z
x-y,x,1/2+z
-y,-x,z
-y,x-y,z
x-y,-y,1/2+z
-x,-y,1/2+z
x,x-y,z
-x+y,-x,z
y,x,1/2+z
y,-x+y,1/2+z
-x+y,y,z

loop_
_atom_site_label
_atom_site_fract_x
_atom_site_fract_y
_atom_site_fract_z
Co1 0.00000 0.00000 0.11850
Co2 0.00000 0.00000 0.38140
Co3 0.33333 0.66667 0.94300
Co4 0.33333 0.66667 0.66820
Co5 0.33333 0.66667 0.39480
Co6 0.15600 0.84400 0.98600
Co7 0.81540 0.18460 0.01900
Co8 0.19400 0.80600 0.25100
Co9 0.85520 0.14480 0.25000
Co10 0.49240 0.50760 0.04270
Co11 0.52600 0.47400 0.30560

loop_
_cod_related_entry_id
_cod_related_entry_database
_cod_related_entry_code
1 ChemSpider 94547
2 AMCSD 0015831
